data_7702151
loop_
_publ_author_name
'Vallejo, J.'
'Salcedo, I. R.'
'Colodrero, R. M. P.'
'Cabeza, A.'
'Switlicka, A.'
'Cano, J.'
'Viciano-Chumillas, M'

_publ_section_title
;
 Zinc(ii), cobalt(ii) and manganese(ii) networks with phosphoserine
 ligand: synthesis, crystal structures and magnetic and proton
 conductivity properties.
;
_journal_issue 47
_journal_name_full 'Dalton transactions (Cambridge, England : 2003)'
_journal_page_first 16570
_journal_page_last 16579
_journal_paper_doi 10.1039/c7dt03474a
_journal_volume 46
_journal_year 2017
_chemical_formula_moiety 'C3 Mn N O7 P'
_chemical_formula_sum 'C3 Mn N O7 P'
_chemical_formula_weight 247.95
_space_group_crystal_system monoclinic
_space_group_IT_number 4
_space_group_name_Hall 'P 2yb'
_space_group_name_H-M_alt 'P 1 21 1'
_audit_creation_date 2017-07-20T16:44
_audit_creation_method 'from EXP file using GSAS2CIF'
_audit_update_record
;
2017-07-21 deposited with the CCDC.
2017-11-07 downloaded from the CCDC.
;
_cell_angle_alpha 90.0
_cell_angle_beta 105.7562(10)
_cell_angle_gamma 90.0
_cell_formula_units_Z 2
_cell_length_a 5.60643(11)
_cell_length_b 12.43890(22)
_cell_length_c 5.37101(10)
_cell_measurement_temperature 298
_cell_volume 360.489(12)
_computing_structure_refinement GSAS
_diffrn_ambient_temperature 298
_diffrn_measurement_device_type 'D8 ADVANCE (Bruker AXS) diffractometer'
_diffrn_radiation_probe x-ray
_diffrn_radiation_type 'Mo K\a~1~'
_diffrn_radiation_wavelength 0.7093
_diffrn_source 'sealed X-ray tube'
_diffrn_source_type 'D8 ADVANCE (Bruker AXS) diffractometer'
_exptl_absorpt_correction_T_max 1.00000
_exptl_absorpt_correction_T_min 1.00000
_exptl_absorpt_process_details
;   GSAS Absorption/surface roughness correction: function number 0
 No correction is applied.
;
_pd_block_id 2017-07-20T16:44|MnC3H8NO7P|A.Cabeza|Discover
_pd_calc_method 'Rietveld Refinement'
_pd_instr_location ' ?'
_pd_meas_2theta_range_inc 0.01
_pd_meas_2theta_range_max 79.9901
_pd_meas_2theta_range_min 3.0001
_pd_phase_name 'from F:/temp/Estructura_Mn_vv127/Mn-VV127_best1.cif'
_pd_proc_2theta_range_inc 0.01
_pd_proc_2theta_range_max 79.99471
_pd_proc_2theta_range_min 3.00471
_pd_proc_info_datetime 2017-07-20T16:44:14
_pd_proc_info_excluded_regions ' ?'
_pd_proc_ls_background_function
;   GSAS Background function number 7 with 36 terms.
 Linear interpolation
      1:    1024.05     2:    1112.08     3:    690.706     4:    499.855    
      5:    428.034     6:    432.286     7:    449.905     8:    375.082    
      9:    293.669    10:    339.486    11:    316.217    12:    252.562    
     13:    250.023    14:    268.257    15:    210.242    16:    218.380    
     17:    204.979    18:    204.607    19:    180.711    20:    181.699    
     21:    175.193    22:    170.255    23:    180.455    24:    165.125    
     25:    146.269    26:    142.560    27:    133.781    28:    124.007    
     29:    132.399    30:    114.907    31:    115.127    32:    112.220    
     33:    106.480    34:    101.618    35:    99.6381    36:    96.5760    
;
_pd_proc_ls_peak_cutoff 0.00500
_pd_proc_ls_pref_orient_corr
;   March-Dollase
 AXIS  1 Ratio=   1.01400  h= 0.000  k= 1.000  l= 0.000
 Prefered orientation correction range: Min=   0.95914, Max=   1.02108
;
_pd_proc_ls_profile_function
;
 CW Profile function number 4 with  21 terms
 Pseudovoigt profile coefficients as parameterized in
 P. Thompson, D.E. Cox & J.B. Hastings (1987). J. Appl. Cryst.,20,79-83.
 Asymmetry correction of L.W. Finger, D.E. Cox & A. P. Jephcoat (1994).
 J. Appl. Cryst.,27,892-900.
 Microstrain broadening by P.W. Stephens,  (1999). J. Appl. Cryst.,32,281-289.
 #1(GU)   =    0.000 #2(GV)   =    0.000 #3(GW)   =    1.956
 #4(GP)   =    0.000 #5(LX)   =    0.000 #6(ptec) =     0.00
 #7(trns) =     0.00 #8(shft) =   0.0000 #9(sfec) =     0.00
 #10(S/L) =   0.0143 #11(H/L) =   0.0132 #12(eta) =   0.9000
 #13(S400 ) =  9.8E-01 #14(S040 ) =  3.9E-02 #15(S004 ) =  1.7E+00
 #16(S220 ) =  1.4E-01 #17(S202 ) =  8.0E-01 #18(S022 ) =  2.4E-01
 #19(S301 ) =  2.4E-01 #20(S103 ) =  4.5E-01 #21(S121 ) =  1.5E-01
 Peak tails are ignored  where the intensity is below 0.0050 times the peak
   Aniso. broadening axis   0.0   0.0   1.0
;
_pd_proc_ls_prof_R_factor 0.0514
_pd_proc_ls_prof_wR_expected 0.0396
_pd_proc_ls_prof_wR_factor 0.0654
_pd_spec_mounting ' ?'
_refine_ls_goodness_of_fit_all 1.74
_refine_ls_matrix_type full
_refine_ls_number_parameters 92
_refine_ls_number_restraints 22
_refine_ls_R_Fsqd_factor 0.04086
_refine_ls_shift/su_max 0.04
_refine_ls_shift/su_mean 0.01
_reflns_d_resolution_high 0.743
_reflns_d_resolution_low 6.219
_reflns_limit_h_max 7
_reflns_limit_h_min 0
_reflns_limit_k_max 16
_reflns_limit_k_min 0
_reflns_limit_l_max 6
_reflns_limit_l_min -7
_reflns_number_total 964
_cod_data_source_file c7dt03474a2.cif
_cod_data_source_block MnC3H8NO7P_publ
_cod_depositor_comments
;
The following automatic conversions were performed:

data item '_geom_angle_publ_flag' value 'N' was changed to 'n' in
accordance with the
/home/saulius/struct/COD-crude-data/automatic-downloads/DataCite-retrospective/RSC/depositions/lib/dictionaries/cif_core.dic
dictionary named 'cif_core.dic' version 2.4.2 last updated on
2011-04-26 (557 times).

data item '_geom_bond_publ_flag' value 'N' was changed to 'n' in
accordance with the
/home/saulius/struct/COD-crude-data/automatic-downloads/DataCite-retrospective/RSC/depositions/lib/dictionaries/cif_core.dic
dictionary named 'cif_core.dic' version 2.4.2 last updated on
2011-04-26 (126 times).

Automatic conversion script
Id: cif_fix_values 6909 2019-04-08 15:41:33Z antanas 
;
_cod_original_cell_volume 360.489(15)
_cod_original_sg_symbol_H-M 'P 21'
_cod_database_code 7702151

loop_
_symmetry_equiv_pos_site_id
_symmetry_equiv_pos_as_xyz
1 +x,+y,+z
2 -x,+y+1/2,-z

loop_
_atom_site_type_symbol
_atom_site_label
_atom_site_fract_x
_atom_site_fract_y
_atom_site_fract_z
_atom_site_occupancy
_atom_site_thermal_displace_type
_atom_site_U_iso_or_equiv
_atom_site_symmetry_multiplicity
Mn Mn1 0.45615(26) 1.05502(21) 0.9676 1.0 Uiso 0.0143(6) 2
P P1 0.0680(5) 1.00456(26) 0.3796(6) 1.0 Uiso 0.0173(10) 2
O O1 0.2904(9) 1.0041(5) 1.2651(11) 1.0 Uiso 0.0106(7) 2
O O2 0.1199(9) 1.0553(5) 0.6474(9) 1.0 Uiso 0.0106(7) 2
O O3 -0.1625(8) 1.0590(4) 0.2047(10) 1.0 Uiso 0.0106(7) 2
O O4 0.0096(12) 0.87717(34) 0.4077(11) 1.0 Uiso 0.0106(7) 2
O O5 -0.3705(11) 0.7151(4) 0.9144(13) 1.0 Uiso 0.0106(7) 2
O O6 -0.5054(13) 0.8796(4) 0.8764(13) 1.0 Uiso 0.0106(7) 2
C C1 -0.1890(13) 0.8324(6) 0.5032(13) 1.0 Uiso 0.0106(7) 2
C C2 -0.1196(13) 0.8490(6) 0.7931(13) 1.0 Uiso 0.0106(7) 2
C C3 -0.3421(13) 0.8127(5) 0.8872(17) 1.0 Uiso 0.0106(7) 2
N N1 0.0934(12) 0.7781(6) 0.9251(12) 1.0 Uiso 0.0106(7) 2
O Ow 0.6542(10) 1.1217(4) 0.6645(12) 1.0 Uiso 0.0106(7) 2

loop_
_atom_type_symbol
_atom_type_number_in_cell
_atom_type_scat_dispersion_real
_atom_type_scat_dispersion_imag
_atom_type_scat_Cromer_Mann_a1
_atom_type_scat_Cromer_Mann_a2
_atom_type_scat_Cromer_Mann_a3
_atom_type_scat_Cromer_Mann_a4
_atom_type_scat_Cromer_Mann_b1
_atom_type_scat_Cromer_Mann_b2
_atom_type_scat_Cromer_Mann_b3
_atom_type_scat_Cromer_Mann_b4
_atom_type_scat_Cromer_Mann_c
_atom_type_scat_source
Mn 2.0 0.000 0.000 11.2819 5.34090 7.35730 0.34320 3.01930 17.8674 2.24410 83.7543 1.08960 International_Tables_Vol_C
P 2.0 0.000 0.000 6.43450 1.90670 4.17910 27.1570 1.78000 0.52600 1.49080 68.1645 1.11490 International_Tables_Vol_C
O 14.0 0.000 0.000 3.04850 13.2771 2.28680 5.70110 1.54630 0.32390 0.86700 32.9089 0.25080 International_Tables_Vol_C
N 2.0 0.000 0.000 12.2126 0.00570 3.13220 9.89330 2.01250 28.9975 1.16630 0.58260 -11.529 International_Tables_Vol_C
C 6.0 0.000 0.000 2.31000 20.8439 1.02000 10.2075 1.58860 0.56870 0.86500 51.6512 0.21560 International_Tables_Vol_C

loop_
_geom_angle_atom_site_label_1
_geom_angle_atom_site_label_2
_geom_angle_atom_site_label_3
_geom_angle
_geom_angle_site_symmetry_1
_geom_angle_site_symmetry_3
_geom_angle_publ_flag
P1 Mn1 P1 101.63(8) 1_555 1_556 n
P1 Mn1 P1 143.99(10) 1_555 1_656 n
P1 Mn1 O1 109.99(19) 1_555 1_555 n
P1 Mn1 O2 20.18(13) 1_555 1_555 n
P1 Mn1 O3 146.68(14) 1_555 1_656 n
P1 Mn1 O5 107.75(18) 1_555 2_557 n
P1 Mn1 O6 72.09(18) 1_555 1_655 n
P1 Mn1 C3 82.18(16) 1_555 1_655 n
P1 Mn1 C3 106.05(16) 1_555 2_557 n
P1 Mn1 Ow 73.97(14) 1_555 1_555 n
P1 Mn1 P1 103.23(8) 1_556 1_656 n
P1 Mn1 O1 12.72(16) 1_556 1_555 n
P1 Mn1 O2 86.95(14) 1_556 1_555 n
P1 Mn1 O3 108.10(15) 1_556 1_656 n
P1 Mn1 O5 76.12(16) 1_556 2_557 n
P1 Mn1 O6 94.30(20) 1_556 1_655 n
P1 Mn1 C3 102.14(12) 1_556 1_655 n
P1 Mn1 C3 80.71(13) 1_556 2_557 n
P1 Mn1 Ow 167.15(17) 1_556 1_555 n
P1 Mn1 O1 91.36(15) 1_656 1_555 n
P1 Mn1 O2 164.11(17) 1_656 1_555 n
P1 Mn1 O3 11.66(16) 1_656 1_656 n
P1 Mn1 O5 103.23(17) 1_656 2_557 n
P1 Mn1 O6 80.43(19) 1_656 1_655 n
P1 Mn1 C3 67.44(16) 1_656 1_655 n
P1 Mn1 C3 103.34(15) 1_656 2_557 n
P1 Mn1 Ow 86.38(14) 1_656 1_555 n
O1 Mn1 O2 97.53(21) 1_555 1_555 n
O1 Mn1 O3 97.26(21) 1_555 1_656 n
O1 Mn1 O5 83.08(21) 1_555 2_557 n
O1 Mn1 O6 87.85(27) 1_555 1_655 n
O1 Mn1 C3 93.49(21) 1_555 1_655 n
O1 Mn1 C3 87.77(21) 1_555 2_557 n
O1 Mn1 Ow 175.40(29) 1_555 1_555 n
O2 Mn1 O3 164.89(20) 1_555 1_656 n
O2 Mn1 O5 90.94(23) 1_555 2_557 n
O2 Mn1 O6 86.75(26) 1_555 1_655 n
O2 Mn1 C3 98.77(23) 1_555 1_655 n
O2 Mn1 C3 90.19(23) 1_555 2_557 n
O2 Mn1 Ow 85.60(19) 1_555 1_555 n
O3 Mn1 O5 93.90(23) 1_656 2_557 n
O3 Mn1 O6 90.72(24) 1_656 1_655 n
O3 Mn1 C3 77.24(21) 1_656 1_655 n
O3 Mn1 C3 93.47(21) 1_656 2_557 n
O3 Mn1 Ow 79.83(18) 1_656 1_555 n
O5 Mn1 O6 170.27(28) 2_557 1_655 n
O5 Mn1 C3 170.07(25) 2_557 1_655 n
O5 Mn1 C3 4.70(22) 2_557 2_557 n
O5 Mn1 Ow 93.53(26) 2_557 1_555 n
O6 Mn1 C3 14.06(20) 1_655 1_655 n
O6 Mn1 C3 174.29(18) 1_655 2_557 n
O6 Mn1 Ow 95.71(23) 1_655 1_555 n
C3 Mn1 C3 170.70(6) 1_655 2_557 n
C3 Mn1 Ow 89.34(20) 1_655 1_555 n
C3 Mn1 Ow 88.85(20) 2_557 1_555 n
Mn1 P1 Mn1 103.23(8) 1_454 1_554 n
Mn1 P1 Mn1 143.99(10) 1_454 1_555 n
Mn1 P1 O1 119.85(27) 1_454 1_554 n
Mn1 P1 O2 114.46(23) 1_454 1_555 n
Mn1 P1 O3 16.63(24) 1_454 1_555 n
Mn1 P1 O4 92.55(25) 1_454 1_555 n
Mn1 P1 O6 154.67(15) 1_454 1_655 n
Mn1 P1 C1 79.08(17) 1_454 1_555 n
Mn1 P1 C2 95.21(13) 1_454 1_555 n
Mn1 P1 Ow 63.44(10) 1_454 1_455 n
Mn1 P1 Ow 144.34(12) 1_454 1_555 n
Mn1 P1 Mn1 101.63(8) 1_554 1_555 n
Mn1 P1 O1 18.00(23) 1_554 1_554 n
Mn1 P1 O2 121.46(25) 1_554 1_555 n
Mn1 P1 O3 95.56(26) 1_554 1_555 n
Mn1 P1 O4 113.62(22) 1_554 1_555 n
Mn1 P1 O6 98.55(15) 1_554 1_655 n
Mn1 P1 C1 137.24(19) 1_554 1_555 n
Mn1 P1 C2 151.24(16) 1_554 1_555 n
Mn1 P1 Ow 143.59(13) 1_554 1_455 n
Mn1 P1 Ow 62.82(12) 1_554 1_555 n
Mn1 P1 O1 89.31(25) 1_555 1_554 n
Mn1 P1 O2 29.55(21) 1_555 1_555 n
Mn1 P1 O3 135.53(27) 1_555 1_555 n
Mn1 P1 O4 100.88(26) 1_555 1_555 n
Mn1 P1 O6 38.76(10) 1_555 1_655 n
Mn1 P1 C1 99.52(16) 1_555 1_555 n
Mn1 P1 C2 73.95(13) 1_555 1_555 n
Mn1 P1 Ow 81.13(12) 1_555 1_455 n
Mn1 P1 Ow 39.76(11) 1_555 1_555 n
O1 P1 O2 114.36(32) 1_554 1_555 n
O1 P1 O3 113.4(4) 1_554 1_555 n
O1 P1 O4 103.8(4) 1_554 1_555 n
O1 P1 O6 80.74(27) 1_554 1_655 n
O1 P1 C1 128.90(35) 1_554 1_555 n
O1 P1 C2 134.84(30) 1_554 1_555 n
O1 P1 Ow 154.52(34) 1_554 1_455 n
O1 P1 Ow 54.14(24) 1_554 1_555 n
O2 P1 O3 107.96(34) 1_555 1_555 n
O2 P1 O4 107.8(4) 1_555 1_555 n
O2 P1 O6 62.61(28) 1_555 1_655 n
O2 P1 C1 94.16(29) 1_555 1_555 n
O2 P1 C2 67.95(29) 1_555 1_555 n
O2 P1 Ow 51.86(22) 1_555 1_455 n
O2 P1 Ow 60.33(23) 1_555 1_555 n
O3 P1 O4 109.2(4) 1_555 1_555 n
O3 P1 O6 165.76(31) 1_555 1_655 n
O3 P1 C1 94.71(31) 1_555 1_555 n
O3 P1 C2 107.44(28) 1_555 1_555 n
O3 P1 Ow 61.74(25) 1_555 1_455 n
O3 P1 Ow 127.72(28) 1_555 1_555 n
O4 P1 O6 66.67(26) 1_555 1_655 n
O4 P1 C1 25.10(23) 1_555 1_555 n
O4 P1 C2 42.76(22) 1_555 1_555 n
O4 P1 Ow 101.18(24) 1_555 1_455 n
O4 P1 Ow 123.04(27) 1_555 1_555 n
O6 P1 C1 76.17(19) 1_655 1_555 n
O6 P1 C2 59.82(16) 1_655 1_555 n
O6 P1 Ow 104.96(18) 1_655 1_455 n
O6 P1 Ow 58.76(15) 1_655 1_555 n
C1 P1 C2 26.80(12) 1_555 1_555 n
C1 P1 Ow 76.23(21) 1_555 1_455 n
C1 P1 Ow 134.35(19) 1_555 1_555 n
C2 P1 Ow 64.81(16) 1_555 1_455 n
C2 P1 Ow 112.07(16) 1_555 1_555 n
Ow P1 Ow 107.05(18) 1_455 1_555 n
Mn1 O1 P1 149.3(4) 1_555 1_556 n
Mn1 O1 O2 148.25(34) 1_555 1_556 n
Mn1 O1 O3 116.12(28) 1_555 1_556 n
Mn1 O1 O4 148.36(34) 1_555 1_556 n
Mn1 O1 O5 48.93(16) 1_555 2_557 n
Mn1 O1 O6 47.54(16) 1_555 1_655 n
Mn1 O1 Ow 92.39(24) 1_555 1_556 n
P1 O1 O2 32.72(18) 1_556 1_556 n
P1 O1 O3 33.29(20) 1_556 1_556 n
P1 O1 O4 39.52(21) 1_556 1_556 n
P1 O1 O5 110.46(34) 1_556 2_557 n
P1 O1 O6 140.5(4) 1_556 1_655 n
P1 O1 Ow 100.68(29) 1_556 1_556 n
O2 O1 O3 57.62(17) 1_556 1_556 n
O2 O1 O4 60.55(19) 1_556 1_556 n
O2 O1 O5 99.66(28) 1_556 2_557 n
O2 O1 O6 163.73(30) 1_556 1_655 n
O2 O1 Ow 68.03(21) 1_556 1_556 n
O3 O1 O4 61.39(21) 1_556 1_556 n
O3 O1 O5 87.35(26) 1_556 2_557 n
O3 O1 O6 126.13(28) 1_556 1_655 n
O3 O1 Ow 115.45(23) 1_556 1_556 n
O4 O1 O5 148.33(28) 1_556 2_557 n
O4 O1 O6 105.89(27) 1_556 1_655 n
O4 O1 Ow 117.72(25) 1_556 1_556 n
O5 O1 O6 96.41(23) 2_557 1_655 n
O5 O1 Ow 69.35(20) 2_557 1_556 n
O6 O1 Ow 116.02(25) 1_655 1_556 n
Mn1 O2 P1 130.26(32) 1_555 1_555 n
Mn1 O2 O1 101.56(24) 1_555 1_554 n
Mn1 O2 O3 161.65(27) 1_555 1_555 n
Mn1 O2 O4 115.84(30) 1_555 1_555 n
Mn1 O2 O5 44.56(14) 1_555 2_557 n
Mn1 O2 O6 47.71(17) 1_555 1_655 n
Mn1 O2 C2 98.11(26) 1_555 1_555 n
Mn1 O2 Ow 126.64(22) 1_555 1_455 n
Mn1 O2 Ow 49.60(15) 1_555 1_555 n
P1 O2 O1 32.92(17) 1_555 1_554 n
P1 O2 O3 36.14(18) 1_555 1_555 n
P1 O2 O4 37.53(21) 1_555 1_555 n
P1 O2 O5 155.5(4) 1_555 2_557 n
P1 O2 O6 91.03(31) 1_555 1_655 n
P1 O2 C2 84.87(30) 1_555 1_555 n
P1 O2 Ow 102.42(28) 1_555 1_455 n
P1 O2 Ow 94.24(25) 1_555 1_555 n
O1 O2 O3 61.07(19) 1_554 1_555 n
O1 O2 O4 58.23(20) 1_554 1_555 n
O1 O2 O5 125.00(28) 1_554 2_557 n
O1 O2 O6 77.27(25) 1_554 1_655 n
O1 O2 C2 106.12(27) 1_554 1_555 n
O1 O2 Ow 131.34(27) 1_554 1_455 n
O1 O2 Ow 61.39(19) 1_554 1_555 n
O3 O2 O4 61.79(19) 1_555 1_555 n
O3 O2 O5 139.05(32) 1_555 2_557 n
O3 O2 O6 126.31(25) 1_555 1_655 n
O3 O2 C2 92.89(23) 1_555 1_555 n
O3 O2 Ow 70.28(21) 1_555 1_455 n
O3 O2 Ow 112.73(24) 1_555 1_555 n
O4 O2 O5 159.13(30) 1_555 2_557 n
O4 O2 O6 68.13(22) 1_555 1_655 n
O4 O2 C2 49.10(18) 1_555 1_555 n
O4 O2 Ow 100.05(26) 1_555 1_455 n
O4 O2 Ow 110.35(23) 1_555 1_555 n
O5 O2 O6 91.86(21) 2_557 1_655 n
O5 O2 C2 118.48(22) 2_557 1_555 n
O5 O2 Ow 91.18(23) 2_557 1_455 n
O5 O2 Ow 64.57(20) 2_557 1_555 n
O6 O2 C2 66.57(21) 1_655 1_555 n
O6 O2 Ow 138.97(30) 1_655 1_455 n
O6 O2 Ow 67.84(20) 1_655 1_555 n
C2 O2 Ow 76.16(23) 1_555 1_455 n
C2 O2 Ow 134.37(28) 1_555 1_555 n
Ow O2 Ow 146.9(4) 1_455 1_555 n
Mn1 O3 P1 151.7(4) 1_454 1_555 n
Mn1 O3 O1 148.40(28) 1_454 1_554 n
Mn1 O3 O2 146.55(27) 1_454 1_555 n
Mn1 O3 O4 115.02(28) 1_454 1_555 n
Mn1 O3 O5 43.17(13) 1_454 2_456 n
Mn1 O3 O6 45.75(17) 1_454 1_554 n
Mn1 O3 N1 93.20(23) 1_454 2_556 n
Mn1 O3 Ow 52.87(15) 1_454 1_454 n
Mn1 O3 Ow 89.19(19) 1_454 1_455 n
P1 O3 O1 33.27(19) 1_555 1_554 n
P1 O3 O2 35.90(19) 1_555 1_555 n
P1 O3 O4 36.70(20) 1_555 1_555 n
P1 O3 O5 154.6(4) 1_555 2_456 n
P1 O3 O6 108.32(32) 1_555 1_554 n
P1 O3 N1 114.98(34) 1_555 2_556 n
P1 O3 Ow 137.7(4) 1_555 1_454 n
P1 O3 Ow 91.73(27) 1_555 1_455 n
O1 O3 O2 61.31(17) 1_554 1_555 n
O1 O3 O4 57.95(19) 1_554 1_555 n
O1 O3 O5 157.05(30) 1_554 2_456 n
O1 O3 O6 108.34(26) 1_554 1_554 n
O1 O3 N1 95.15(28) 1_554 2_556 n
O1 O3 Ow 105.51(26) 1_554 1_454 n
O1 O3 Ow 120.66(22) 1_554 1_455 n
O2 O3 O4 60.61(20) 1_555 1_555 n
O2 O3 O5 118.79(26) 1_555 2_456 n
O2 O3 O6 131.15(26) 1_555 1_554 n
O2 O3 N1 99.11(29) 1_555 2_556 n
O2 O3 Ow 157.59(30) 1_555 1_454 n
O2 O3 Ow 59.36(17) 1_555 1_455 n
O4 O3 O5 144.30(27) 1_555 2_456 n
O4 O3 O6 73.58(22) 1_555 1_554 n
O4 O3 N1 151.22(28) 1_555 2_556 n
O4 O3 Ow 130.27(29) 1_555 1_454 n
O4 O3 Ow 92.96(23) 1_555 1_455 n
O5 O3 O6 88.61(16) 2_456 1_554 n
O5 O3 N1 61.90(19) 2_456 2_556 n
O5 O3 Ow 65.63(19) 2_456 1_454 n
O5 O3 Ow 64.10(18) 2_456 1_455 n
O6 O3 N1 129.73(26) 1_554 2_556 n
O6 O3 Ow 68.61(19) 1_554 1_454 n
O6 O3 Ow 110.38(26) 1_554 1_455 n
N1 O3 Ow 62.42(21) 2_556 1_454 n
N1 O3 Ow 92.97(26) 2_556 1_455 n
Ow O3 Ow 129.73(25) 1_454 1_455 n
P1 O4 O1 36.67(18) 1_555 1_554 n
P1 O4 O2 34.65(18) 1_555 1_555 n
P1 O4 O3 34.13(18) 1_555 1_555 n
P1 O4 O6 85.04(26) 1_555 1_655 n
P1 O4 C1 126.5(5) 1_555 1_555 n
P1 O4 C2 109.68(31) 1_555 1_555 n
P1 O4 C3 105.42(32) 1_555 1_554 n
P1 O4 N1 103.57(28) 1_555 1_554 n
P1 O4 N1 120.40(32) 1_555 1_555 n
O1 O4 O2 61.22(18) 1_554 1_555 n
O1 O4 O3 60.66(19) 1_554 1_555 n
O1 O4 O6 76.13(25) 1_554 1_655 n
O1 O4 C1 163.2(5) 1_554 1_555 n
O1 O4 C2 136.22(31) 1_554 1_555 n
O1 O4 C3 100.93(26) 1_554 1_554 n
O1 O4 N1 74.70(23) 1_554 1_554 n
O1 O4 N1 126.86(32) 1_554 1_555 n
O2 O4 O3 57.60(18) 1_555 1_555 n
O2 O4 O6 63.40(19) 1_555 1_655 n
O2 O4 C1 104.9(4) 1_555 1_555 n
O2 O4 C2 77.29(25) 1_555 1_555 n
O2 O4 C3 134.15(27) 1_555 1_554 n
O2 O4 N1 135.57(26) 1_555 1_554 n
O2 O4 N1 86.14(26) 1_555 1_555 n
O3 O4 O6 117.99(21) 1_555 1_655 n
O3 O4 C1 104.5(5) 1_555 1_555 n
O3 O4 C2 109.09(29) 1_555 1_555 n
O3 O4 C3 76.68(25) 1_555 1_554 n
O3 O4 N1 97.02(27) 1_555 1_554 n
O3 O4 N1 135.03(27) 1_555 1_555 n
O6 O4 C1 107.3(4) 1_655 1_555 n
O6 O4 C2 73.16(25) 1_655 1_555 n
O6 O4 C3 158.61(28) 1_655 1_554 n
O6 O4 N1 112.73(27) 1_655 1_554 n
O6 O4 N1 51.23(19) 1_655 1_555 n
C1 O4 C2 36.98(27) 1_555 1_555 n
C1 O4 C3 81.8(4) 1_555 1_554 n
C1 O4 N1 117.3(4) 1_555 1_554 n
C1 O4 N1 56.75(34) 1_555 1_555 n
C2 O4 C3 118.69(31) 1_555 1_554 n
C2 O4 N1 146.67(31) 1_555 1_554 n
C2 O4 N1 30.24(16) 1_555 1_555 n
C3 O4 N1 47.18(16) 1_554 1_554 n
C3 O4 N1 130.39(23) 1_554 1_555 n
N1 O4 N1 127.91(31) 1_554 1_555 n
Mn1 O5 O1 48.00(14) 2_547 2_547 n
Mn1 O5 O2 44.50(17) 2_547 2_547 n
Mn1 O5 O3 42.93(16) 2_547 2_446 n
Mn1 O5 O6 142.1(4) 2_547 1_555 n
Mn1 O5 C1 142.33(29) 2_547 1_555 n
Mn1 O5 C2 155.54(33) 2_547 1_555 n
Mn1 O5 C3 167.0(6) 2_547 1_555 n
Mn1 O5 N1 86.28(25) 2_547 1_455 n
Mn1 O5 N1 123.04(27) 2_547 1_555 n
O1 O5 O2 65.82(21) 2_547 2_547 n
O1 O5 O3 64.56(19) 2_547 2_446 n
O1 O5 O6 155.7(4) 2_547 1_555 n
O1 O5 C1 94.64(25) 2_547 1_555 n
O1 O5 C2 112.90(28) 2_547 1_555 n
O1 O5 C3 145.0(6) 2_547 1_555 n
O1 O5 N1 118.34(27) 2_547 1_455 n
O1 O5 N1 92.01(23) 2_547 1_555 n
O2 O5 O3 86.58(23) 2_547 2_446 n
O2 O5 O6 138.4(4) 2_547 1_555 n
O2 O5 C1 133.18(27) 2_547 1_555 n
O2 O5 C2 118.35(30) 2_547 1_555 n
O2 O5 C3 132.1(6) 2_547 1_555 n
O2 O5 N1 112.72(26) 2_547 1_455 n
O2 O5 N1 86.27(23) 2_547 1_555 n
O3 O5 O6 108.02(29) 2_446 1_555 n
O3 O5 C1 124.45(24) 2_446 1_555 n
O3 O5 C2 152.42(31) 2_446 1_555 n
O3 O5 C3 134.4(5) 2_446 1_555 n
O3 O5 N1 54.07(19) 2_446 1_455 n
O3 O5 N1 156.37(28) 2_446 1_555 n
O6 O5 C1 69.91(33) 1_555 1_555 n
O6 O5 C2 62.09(33) 1_555 1_555 n
O6 O5 C3 28.09(31) 1_555 1_555 n
O6 O5 N1 56.81(26) 1_555 1_455 n
O6 O5 N1 92.12(35) 1_555 1_555 n
C1 O5 C2 29.27(16) 1_555 1_555 n
C1 O5 C3 50.6(5) 1_555 1_555 n
C1 O5 N1 113.96(28) 1_555 1_455 n
C1 O5 N1 50.70(20) 1_555 1_555 n
C2 O5 C3 34.7(4) 1_555 1_555 n
C2 O5 N1 118.18(34) 1_555 1_455 n
C2 O5 N1 33.53(16) 1_555 1_555 n
C3 O5 N1 84.9(4) 1_555 1_455 n
C3 O5 N1 64.1(4) 1_555 1_555 n
N1 O5 N1 148.5(4) 1_455 1_555 n
Mn1 O6 P1 69.15(16) 1_455 1_455 n
Mn1 O6 O1 44.61(16) 1_455 1_455 n
Mn1 O6 O2 45.54(15) 1_455 1_455 n
Mn1 O6 O3 43.52(14) 1_455 1_556 n
Mn1 O6 O4 94.01(23) 1_455 1_455 n
Mn1 O6 O5 160.2(4) 1_455 1_555 n
Mn1 O6 C1 115.60(30) 1_455 1_555 n
Mn1 O6 C2 110.1(4) 1_455 1_555 n
Mn1 O6 C3 139.4(6) 1_455 1_555 n
Mn1 O6 N1 107.75(29) 1_455 1_455 n
P1 O6 O1 89.46(20) 1_455 1_455 n
P1 O6 O2 26.36(9) 1_455 1_455 n
P1 O6 O3 107.73(18) 1_455 1_556 n
P1 O6 O4 28.29(10) 1_455 1_455 n
P1 O6 O5 130.60(33) 1_455 1_555 n
P1 O6 C1 89.05(25) 1_455 1_555 n
P1 O6 C2 114.04(31) 1_455 1_555 n
P1 O6 C3 134.2(6) 1_455 1_555 n
P1 O6 N1 82.05(23) 1_455 1_455 n
O1 O6 O2 64.42(18) 1_455 1_455 n
O1 O6 O3 62.92(19) 1_455 1_556 n
O1 O6 O4 98.50(25) 1_455 1_455 n
O1 O6 O5 126.7(4) 1_455 1_555 n
O1 O6 C1 158.60(29) 1_455 1_555 n
O1 O6 C2 138.09(35) 1_455 1_555 n
O1 O6 C3 136.3(6) 1_455 1_555 n
O1 O6 N1 71.90(23) 1_455 1_455 n
O2 O6 O3 88.12(19) 1_455 1_556 n
O2 O6 O4 48.47(15) 1_455 1_455 n
O2 O6 O5 153.80(34) 1_455 1_555 n
O2 O6 C1 109.30(30) 1_455 1_555 n
O2 O6 C2 127.37(35) 1_455 1_555 n
O2 O6 C3 158.2(6) 1_455 1_555 n
O2 O6 N1 82.59(25) 1_455 1_455 n
O3 O6 O4 135.51(23) 1_556 1_455 n
O3 O6 O5 118.05(33) 1_556 1_555 n
O3 O6 C1 97.34(25) 1_556 1_555 n
O3 O6 C2 76.63(28) 1_556 1_555 n
O3 O6 C3 96.9(5) 1_556 1_555 n
O3 O6 N1 133.31(30) 1_556 1_455 n
O4 O6 O5 105.53(29) 1_455 1_555 n
O4 O6 C1 90.16(24) 1_455 1_555 n
O4 O6 C2 118.84(34) 1_455 1_555 n
O4 O6 C3 120.0(6) 1_455 1_555 n
O4 O6 N1 60.37(22) 1_455 1_455 n
O5 O6 C1 68.48(32) 1_555 1_555 n
O5 O6 C2 63.34(34) 1_555 1_555 n
O5 O6 C3 28.36(32) 1_555 1_555 n
O5 O6 N1 79.93(30) 1_555 1_455 n
C1 O6 C2 28.67(17) 1_555 1_555 n
C1 O6 C3 49.1(5) 1_555 1_555 n
C1 O6 N1 128.93(29) 1_555 1_455 n
C2 O6 C3 35.7(4) 1_555 1_555 n
C2 O6 N1 142.0(4) 1_555 1_455 n
C3 O6 N1 108.3(5) 1_555 1_455 n
P1 C1 O4 28.39(28) 1_555 1_555 n
P1 C1 O5 147.73(28) 1_555 1_555 n
P1 C1 O6 116.10(31) 1_555 1_555 n
P1 C1 C2 97.8(4) 1_555 1_555 n
P1 C1 C3 79.72(20) 1_555 1_554 n
P1 C1 C3 127.21(34) 1_555 1_555 n
P1 C1 N1 100.69(28) 1_555 1_555 n
O4 C1 O5 151.3(5) 1_555 1_555 n
O4 C1 O6 142.0(5) 1_555 1_555 n
O4 C1 C2 107.6(5) 1_555 1_555 n
O4 C1 C3 71.38(34) 1_555 1_554 n
O4 C1 C3 144.1(5) 1_555 1_555 n
O4 C1 N1 93.8(4) 1_555 1_555 n
O5 C1 O6 41.61(14) 1_555 1_555 n
O5 C1 C2 50.36(33) 1_555 1_555 n
O5 C1 C3 131.77(28) 1_555 1_554 n
O5 C1 C3 22.97(17) 1_555 1_555 n
O5 C1 N1 57.50(24) 1_555 1_555 n
O6 C1 C2 48.35(31) 1_555 1_555 n
O6 C1 C3 130.55(32) 1_555 1_554 n
O6 C1 C3 22.25(17) 1_555 1_555 n
O6 C1 N1 78.14(25) 1_555 1_555 n
C2 C1 C3 176.5(6) 1_555 1_554 n
C2 C1 C3 36.79(28) 1_555 1_555 n
C2 C1 N1 34.39(30) 1_555 1_555 n
C3 C1 C3 143.8(4) 1_554 1_555 n
C3 C1 N1 148.3(4) 1_554 1_555 n
C3 C1 N1 59.11(24) 1_555 1_555 n
P1 C2 O2 27.18(9) 1_555 1_555 n
P1 C2 O4 27.56(13) 1_555 1_555 n
P1 C2 O5 155.11(32) 1_555 1_555 n
P1 C2 O6 120.40(32) 1_555 1_555 n
P1 C2 C1 55.37(32) 1_555 1_555 n
P1 C2 C3 145.5(5) 1_555 1_555 n
P1 C2 N1 107.6(4) 1_555 1_555 n
O2 C2 O4 53.61(17) 1_555 1_555 n
O2 C2 O5 168.0(4) 1_555 1_555 n
O2 C2 O6 113.4(4) 1_555 1_555 n
O2 C2 C1 82.0(4) 1_555 1_555 n
O2 C2 C3 140.8(5) 1_555 1_555 n
O2 C2 N1 105.2(4) 1_555 1_555 n
O4 C2 O5 132.7(4) 1_555 1_555 n
O4 C2 O6 130.4(4) 1_555 1_555 n
O4 C2 C1 35.41(26) 1_555 1_555 n
O4 C2 C3 142.2(5) 1_555 1_555 n
O4 C2 N1 96.1(4) 1_555 1_555 n
O5 C2 O6 54.57(23) 1_555 1_555 n
O5 C2 C1 100.4(4) 1_555 1_555 n
O5 C2 C3 27.31(31) 1_555 1_555 n
O5 C2 N1 85.0(4) 1_555 1_555 n
O6 C2 C1 103.0(4) 1_555 1_555 n
O6 C2 C3 27.78(30) 1_555 1_555 n
O6 C2 N1 131.3(5) 1_555 1_555 n
C1 C2 C3 107.1(5) 1_555 1_555 n
C1 C2 N1 110.8(6) 1_555 1_555 n
C3 C2 N1 106.6(5) 1_555 1_555 n
Mn1 C3 Mn1 137.82(19) 1_455 2_547 n
Mn1 C3 O4 78.39(20) 1_455 1_556 n
Mn1 C3 O5 145.4(5) 1_455 1_555 n
Mn1 C3 O6 26.6(4) 1_455 1_555 n
Mn1 C3 C1 103.30(31) 1_455 1_555 n
Mn1 C3 C1 78.40(23) 1_455 1_556 n
Mn1 C3 C2 96.5(4) 1_455 1_555 n
Mn1 C3 N1 121.60(32) 1_455 1_555 n
Mn1 C3 O4 98.77(23) 2_547 1_556 n
Mn1 C3 O5 8.3(4) 2_547 1_555 n
Mn1 C3 O6 117.8(5) 2_547 1_555 n
Mn1 C3 C1 114.70(31) 2_547 1_555 n
Mn1 C3 C1 81.33(21) 2_547 1_556 n
Mn1 C3 C2 125.0(4) 2_547 1_555 n
Mn1 C3 N1 93.52(26) 2_547 1_555 n
O4 C3 O5 102.8(6) 1_556 1_555 n
O4 C3 O6 98.8(6) 1_556 1_555 n
O4 C3 C1 117.17(32) 1_556 1_555 n
O4 C3 C1 26.84(12) 1_556 1_556 n
O4 C3 C2 81.0(4) 1_556 1_555 n
O4 C3 N1 65.58(29) 1_556 1_555 n
O5 C3 O6 123.5(6) 1_555 1_555 n
O5 C3 C1 106.4(6) 1_555 1_555 n
O5 C3 C1 87.7(6) 1_555 1_556 n
O5 C3 C2 118.0(7) 1_555 1_555 n
O5 C3 N1 88.6(5) 1_555 1_555 n
O6 C3 C1 108.6(6) 1_555 1_555 n
O6 C3 C1 89.1(6) 1_555 1_556 n
O6 C3 C2 116.5(7) 1_555 1_555 n
O6 C3 N1 147.4(6) 1_555 1_555 n
C1 C3 C1 143.8(4) 1_555 1_556 n
C1 C3 C2 36.15(28) 1_555 1_555 n
C1 C3 N1 61.01(23) 1_555 1_555 n
C1 C3 C2 107.7(5) 1_556 1_555 n
C1 C3 N1 86.88(35) 1_556 1_555 n
C2 C3 N1 36.19(27) 1_555 1_555 n
O3 N1 O4 99.50(25) 2_546 1_555 n
O3 N1 O4 131.27(30) 2_546 1_556 n
O3 N1 O5 84.93(25) 2_546 1_555 n
O3 N1 O5 64.03(20) 2_546 1_655 n
O3 N1 O6 104.74(26) 2_546 1_655 n
O3 N1 C1 97.56(33) 2_546 1_555 n
O3 N1 C2 126.0(5) 2_546 1_555 n
O3 N1 C3 110.27(33) 2_546 1_555 n
O3 N1 Ow 59.50(21) 2_546 2_647 n
O4 N1 O4 127.91(31) 1_555 1_556 n
O4 N1 O5 101.21(29) 1_555 1_555 n
O4 N1 O5 89.75(23) 1_555 1_655 n
O4 N1 O6 68.41(23) 1_555 1_655 n
O4 N1 C1 29.44(15) 1_555 1_555 n
O4 N1 C2 53.68(32) 1_555 1_555 n
O4 N1 C3 87.02(28) 1_555 1_555 n
O4 N1 Ow 152.31(29) 1_555 2_647 n
O4 N1 O5 76.31(21) 1_556 1_555 n
O4 N1 O5 119.56(29) 1_556 1_655 n
O4 N1 O6 102.96(29) 1_556 1_655 n
O4 N1 C1 117.63(33) 1_556 1_555 n
O4 N1 C2 82.9(4) 1_556 1_555 n
O4 N1 C3 67.24(30) 1_556 1_555 n
O4 N1 Ow 77.63(22) 1_556 2_647 n
O5 N1 O5 148.5(4) 1_555 1_655 n
O5 N1 O6 166.6(4) 1_555 1_655 n
O5 N1 C1 71.79(27) 1_555 1_555 n
O5 N1 C2 61.45(34) 1_555 1_555 n
O5 N1 C3 27.26(14) 1_555 1_555 n
O5 N1 Ow 94.98(25) 1_555 2_647 n
O5 N1 O6 43.25(14) 1_655 1_655 n
O5 N1 C1 115.51(29) 1_655 1_555 n
O5 N1 C2 141.9(4) 1_655 1_555 n
O5 N1 C3 172.9(4) 1_655 1_555 n
O5 N1 Ow 65.48(22) 1_655 2_647 n
O6 N1 C1 97.38(29) 1_655 1_555 n
O6 N1 C2 105.1(4) 1_655 1_555 n
O6 N1 C3 140.0(4) 1_655 1_555 n
O6 N1 Ow 97.94(26) 1_655 2_647 n
C1 N1 C2 34.76(29) 1_555 1_555 n
C1 N1 C3 59.88(24) 1_555 1_555 n
C1 N1 Ow 155.1(4) 1_555 2_647 n
C2 N1 C3 37.24(27) 1_555 1_555 n
C2 N1 Ow 152.6(4) 1_555 2_647 n
C3 N1 Ow 116.08(30) 1_555 2_647 n
Mn1 Ow P1 66.27(14) 1_555 1_555 n
Mn1 Ow P1 131.39(23) 1_555 1_655 n
Mn1 Ow O1 88.00(18) 1_555 1_554 n
Mn1 Ow O2 44.79(14) 1_555 1_555 n
Mn1 Ow O2 122.99(26) 1_555 1_655 n
Mn1 Ow O3 143.33(29) 1_555 1_655 n
Mn1 Ow O3 47.30(16) 1_555 1_656 n
Mn1 Ow N1 86.41(24) 1_555 2_657 n
P1 Ow P1 107.05(18) 1_555 1_655 n
P1 Ow O1 25.18(9) 1_555 1_554 n
P1 Ow O2 25.43(9) 1_555 1_555 n
P1 Ow O2 129.57(26) 1_555 1_655 n
P1 Ow O3 91.28(19) 1_555 1_655 n
P1 Ow O3 110.86(23) 1_555 1_656 n
P1 Ow N1 141.62(24) 1_555 2_657 n
P1 Ow O1 83.20(16) 1_655 1_554 n
P1 Ow O2 129.92(23) 1_655 1_555 n
P1 Ow O2 25.72(10) 1_655 1_655 n
P1 Ow O3 26.53(9) 1_655 1_655 n
P1 Ow O3 103.44(20) 1_655 1_656 n
P1 Ow N1 111.27(20) 1_655 2_657 n
O1 Ow O2 50.58(14) 1_554 1_555 n
O1 Ow O2 107.67(24) 1_554 1_655 n
O1 Ow O3 66.13(17) 1_554 1_655 n
O1 Ow O3 125.85(25) 1_554 1_656 n
O1 Ow N1 164.43(25) 1_554 2_657 n
O2 Ow O2 146.9(4) 1_555 1_655 n
O2 Ow O3 116.70(24) 1_555 1_655 n
O2 Ow O3 92.02(23) 1_555 1_656 n
O2 Ow N1 117.22(25) 1_555 2_657 n
O2 Ow O3 50.36(15) 1_655 1_655 n
O2 Ow O3 82.64(20) 1_655 1_656 n
O2 Ow N1 87.52(22) 1_655 2_657 n
O3 Ow O3 129.73(25) 1_655 1_656 n
O3 Ow N1 124.86(27) 1_655 2_657 n
O3 Ow N1 58.08(20) 1_656 2_657 n

loop_
_geom_bond_atom_site_label_1
_geom_bond_atom_site_label_2
_geom_bond_distance
_geom_bond_site_symmetry_2
_geom_bond_publ_flag
Mn1 P1 3.3721(31) 1_555 n
Mn1 P1 3.5556(31) 1_556 n
Mn1 P1 3.5965(31) 1_656 n
Mn1 O1 2.151(5) 1_555 n
Mn1 O2 2.180(5) 1_555 n
Mn1 O3 2.172(5) 1_656 n
Mn1 O5 2.182(6) 2_557 n
Mn1 O6 2.259(5) 1_655 n
Mn1 C3 3.289(7) 1_655 n
Mn1 C3 3.400(7) 2_557 n
Mn1 Ow 2.356(7) 1_555 n
P1 Mn1 3.5965(31) 1_454 n
P1 Mn1 3.5556(31) 1_554 n
P1 Mn1 3.3721(31) 1_555 n
P1 O1 1.533(4) 1_554 n
P1 O2 1.525(4) 1_555 n
P1 O3 1.534(4) 1_555 n
P1 O4 1.633(4) 1_555 n
P1 O6 3.433(7) 1_655 n
P1 C1 2.761(6) 1_555 n
P1 C2 3.324(7) 1_555 n
P1 Ow 3.432(7) 1_455 n
P1 Ow 3.540(6) 1_555 n
O1 Mn1 2.151(5) 1_555 n
O1 P1 1.533(4) 1_556 n
O1 O2 2.569(5) 1_556 n
O1 O3 2.563(6) 1_556 n
O1 O4 2.492(6) 1_556 n
O1 O5 2.873(8) 2_557 n
O1 O6 3.060(8) 1_655 n
O1 Ow 2.920(7) 1_556 n
O2 Mn1 2.180(5) 1_555 n
O2 P1 1.525(4) 1_555 n
O2 O1 2.569(5) 1_554 n
O2 O3 2.474(5) 1_555 n
O2 O4 2.553(7) 1_555 n
O2 O5 3.109(7) 2_557 n
O2 O6 3.049(9) 1_655 n
O2 C2 3.093(9) 1_555 n
O2 Ow 2.764(7) 1_455 n
O2 Ow 3.085(8) 1_555 n
O3 Mn1 2.172(5) 1_454 n
O3 P1 1.534(4) 1_555 n
O3 O1 2.563(6) 1_554 n
O3 O2 2.474(5) 1_555 n
O3 O4 2.582(7) 1_555 n
O3 O5 3.182(8) 2_456 n
O3 O6 3.153(8) 1_554 n
O3 N1 2.865(9) 2_556 n
O3 Ow 2.909(7) 1_454 n
O3 Ow 3.024(9) 1_455 n
O4 P1 1.633(4) 1_555 n
O4 O1 2.492(6) 1_554 n
O4 O2 2.553(7) 1_555 n
O4 O3 2.582(7) 1_555 n
O4 O6 3.165(9) 1_655 n
O4 C1 1.457(4) 1_555 n
O4 C2 2.397(7) 1_555 n
O4 C3 3.058(11) 1_554 n
O4 N1 3.020(8) 1_554 n
O4 N1 2.958(9) 1_555 n
O5 Mn1 2.182(6) 2_547 n
O5 O1 2.873(8) 2_547 n
O5 O2 3.109(7) 2_547 n
O5 O3 3.182(8) 2_446 n
O5 O6 2.173(6) 1_555 n
O5 C1 3.044(9) 1_555 n
O5 C2 2.383(9) 1_555 n
O5 C3 1.238(5) 1_555 n
O5 N1 3.122(8) 1_455 n
O5 N1 2.702(9) 1_555 n
O6 Mn1 2.259(5) 1_455 n
O6 P1 3.433(7) 1_455 n
O6 O1 3.060(8) 1_455 n
O6 O2 3.049(9) 1_455 n
O6 O3 3.153(8) 1_556 n
O6 O4 3.165(9) 1_455 n
O6 O5 2.173(6) 1_555 n
O6 C1 3.072(10) 1_555 n
O6 C2 2.356(9) 1_555 n
O6 C3 1.228(5) 1_555 n
O6 N1 2.653(8) 1_455 n
C1 P1 2.761(6) 1_555 n
C1 O4 1.457(4) 1_555 n
C1 O5 3.044(9) 1_555 n
C1 O6 3.072(10) 1_555 n
C1 C2 1.513(5) 1_555 n
C1 C3 3.194(10) 1_554 n
C1 C3 2.452(8) 1_555 n
C1 N1 2.480(8) 1_555 n
C2 P1 3.324(7) 1_555 n
C2 O2 3.093(9) 1_555 n
C2 O4 2.397(7) 1_555 n
C2 O5 2.383(9) 1_555 n
C2 O6 2.356(9) 1_555 n
C2 C1 1.513(5) 1_555 n
C2 C3 1.536(5) 1_555 n
C2 N1 1.498(5) 1_555 n
C3 Mn1 3.289(7) 1_455 n
C3 Mn1 3.400(7) 2_547 n
C3 O4 3.058(11) 1_556 n
C3 O5 1.238(5) 1_555 n
C3 O6 1.228(5) 1_555 n
C3 C1 2.452(8) 1_555 n
C3 C1 3.194(10) 1_556 n
C3 C2 1.536(5) 1_555 n
C3 N1 2.433(7) 1_555 n
N1 O3 2.865(9) 2_546 n
N1 O4 2.958(9) 1_555 n
N1 O4 3.020(8) 1_556 n
N1 O5 2.702(9) 1_555 n
N1 O5 3.122(8) 1_655 n
N1 O6 2.653(8) 1_655 n
N1 C1 2.480(8) 1_555 n
N1 C2 1.498(5) 1_555 n
N1 C3 2.433(7) 1_555 n
N1 Ow 2.992(8) 2_647 n
Ow Mn1 2.356(7) 1_555 n
Ow P1 3.540(6) 1_555 n
Ow P1 3.432(7) 1_655 n
Ow O1 2.920(7) 1_554 n
Ow O2 3.085(8) 1_555 n
Ow O2 2.764(7) 1_655 n
Ow O3 3.024(9) 1_655 n
Ow O3 2.909(7) 1_656 n
Ow N1 2.992(8) 2_657 n

loop_
_gsas_i100_meas
100.00
0.50
22.58
23.60
12.34
49.37
22.28
30.63
11.95
46.53
76.72
28.96
32.42
14.36
48.01
7.69
22.42
0.00
11.49
2.25
9.21
23.95
8.14
2.41
1.13
2.89
1.59
30.29
18.22
2.32
6.44
28.21
0.27
2.15
3.28
0.94
5.06
5.61
0.51
0.53
3.44
0.71
9.96
7.30
20.98
1.08
1.26
11.81
20.28
2.04
7.61
2.07
6.78
1.55
2.27
1.04
5.09
0.22
8.63
5.16
2.97
23.07
1.80
1.96
1.34
5.45
0.88
0.37
0.43
1.65
5.80
5.66
0.66
6.47
5.55
8.39
2.60
2.53
1.93
2.18
2.18
1.17
4.19
4.34
2.11
1.88
0.72
10.25
0.53
4.17
3.56
0.33
3.28
1.24
2.18
5.46
0.26
5.63
3.68
1.94
2.57
11.51
4.81
3.83
1.16
2.12
2.23
0.17
1.43
1.00
2.48
1.14
4.04
0.21
0.35
0.21
8.31
1.49
1.96
3.07
2.40
2.82
4.25
2.14
1.03
0.51
1.12
3.94
0.15
3.69
0.13
3.37
1.79
3.03
0.02
1.97
0.05
0.56
0.09
1.41
0.57
0.47
1.92
0.28
0.28
1.64
4.10
0.40
2.15
1.17
1.43
1.13
1.44
0.51
5.18
3.16
2.16
0.10
0.50
0.46
0.03
0.04
0.55
0.56
0.34
0.48
0.84
0.62
0.27
1.17
0.97
1.32
0.27
0.40
0.47
2.34
1.51
0.16
0.71
0.01
0.26
0.52
1.35
1.25
0.31
3.62
0.41
0.58
0.08
1.53
0.12
2.00
2.34
1.52
0.24
0.51
1.09
0.08
0.29
0.39
0.92
1.39
2.19
1.03
0.36
0.39
0.30
3.04
0.45
0.27
0.98
0.11
1.96
0.10
1.70
1.75
0.06
0.11
0.38
0.18
0.02
1.29
0.37
1.51
1.14
1.36
0.45
1.17
0.84
0.32
0.52
0.12
0.52
0.13
0.49
1.08
0.04
0.41
0.36
0.41
1.69
0.74
0.95
1.43
0.27
0.41
0.15
0.41
1.00
0.60
1.23
1.52
0.67
0.99
1.70
0.18
0.13
0.63
0.14
0.34
0.71
1.96
0.36
0.32
0.27
0.51
0.53
0.49
0.39
0.44
0.14
1.57
0.16
1.20
0.04
0.41
0.63
0.22
0.66
0.63
0.36
0.05
0.16
0.06
0.83
0.22
0.54
0.55
0.03
0.31
0.36
0.61
0.04
0.08
0.80
0.01
0.13
0.02
0.09
0.38
0.96
0.70
1.89
0.22
0.28
0.18
0.76
0.26
1.32
0.21
1.11
0.64
0.13
0.59
1.14
0.17
0.17
0.62
0.22
0.77
1.82
0.30
0.01
0.12
0.05
0.06
1.81
0.44
0.21
0.57
0.10
1.96
0.52
0.34
0.00
0.26
0.00
0.16
0.24
0.96
0.20
0.21
1.90
0.25
0.68
0.32
0.53
0.19
1.11
0.38
0.48
0.90
0.51
0.38
0.04
0.21
0.55
0.09
0.44
0.55
0.15
0.10
0.43
0.30
0.24
0.21
0.84
0.07
0.55
0.07
0.45
0.13
0.02
0.85
0.20
1.32
1.22
0.02
0.84
0.12
0.81
0.59
0.24
0.10
0.91
0.17
0.83
0.90
0.31
0.37
0.57
0.37
0.25
0.95
1.01
0.03
0.00
0.25
0.16
0.05
0.03
0.34
1.46
0.13
0.01
0.26
0.02
0.18
0.30
0.52
0.16
0.37
0.85
0.47
0.10
0.92
0.01
0.15
0.44
0.16
0.43
0.17
0.35
0.06
0.22
0.79
0.15
0.06
0.45
0.75
0.06
0.12
0.04
0.00
0.26
0.16
0.01
0.31
0.13
0.27
0.32
0.03
0.38
0.58
0.10
0.16
0.13
0.27
0.29
0.06
0.10
0.05
0.29
0.15
0.03
0.19
0.04
0.04
0.27
0.01
0.05
0.02
0.14
0.00
0.36
0.30
0.13
0.13
0.12
0.04
0.27
0.01
0.18
0.91
0.04
0.06
0.30
0.07
0.17
0.22
0.17
0.14
0.62
0.14
0.35
0.00
0.08
0.45
0.09
0.64
0.05
0.07
0.09
0.00
0.78
0.02
0.06
0.26
0.31
0.03
0.06
0.12
0.10
0.05
0.69
0.03
0.06
0.45
0.58
0.07
0.15
0.07
0.03
0.05
0.40
0.10
0.13
0.77
0.19
0.11
0.14
0.56
0.20
0.11
0.26
0.23
0.12
0.09
0.01
0.30
0.51
0.22
0.08
0.32
0.27
0.02
0.20
0.00
0.01
0.08
0.03
0.13
0.05
0.09
0.14
0.12
0.04
0.36
0.01
0.06
0.12
0.21
0.06
0.13
0.09
0.23
0.01
0.02
0.01
0.24
0.05
0.08
0.07
0.04
0.15
0.11
0.52
0.06
0.13
0.05
0.25
0.18
0.22
0.15
0.09
0.02
0.30
0.18
0.07
0.12
0.27
0.05
0.05
0.05
0.18
0.15
0.00
0.21
0.14
0.10
0.09
0.17
0.44
0.10
0.12
0.04
0.17
0.01
0.13
0.23
0.11
0.35
0.37
0.10
0.16
0.07
0.15
0.65
0.28
0.46
0.01
0.25
0.28
0.02
0.23
0.28
0.02
0.03
0.02
0.07
0.00
0.36
0.02
0.02
0.25
0.01
0.05
0.17
0.01
0.20
0.04
0.15
0.02
0.08
0.11
0.16
0.11
0.14
0.13
0.26
0.10
0.02
0.07
0.15
0.08
0.21
0.27
0.06
0.09
0.14
0.08
0.02
0.04
0.21
0.16
0.37
0.13
0.07
0.09
0.23
0.05
0.02
0.08
0.02
0.07
0.11
0.03
0.21
0.25
0.21
0.00
0.13
0.05
0.11
0.06
0.02
0.13
0.04
0.03
0.09
0.10
0.04
0.20
0.26
0.09
0.06
0.18
0.05
0.08
0.05
0.04
0.11
0.03
0.03
0.01
0.12
0.50
0.02
0.19
0.15
0.06
0.13
0.02
0.05
0.07
0.22
0.00
0.29
0.29
0.01
0.22
0.01
0.12
0.01
0.01
0.27
0.04
0.09
0.05
0.01
0.01
0.03
0.07
0.11
0.03
0.08
0.02
0.00
0.00
0.11
0.00
0.15
0.02
0.11
0.20
0.03
0.15
0.20
0.12
0.21
0.02
0.50
0.07
0.22
0.08
0.04
0.03
0.01
0.04
0.29
0.04
0.15
0.15
0.02
0.01
0.22
0.22
0.01
0.05
0.07
0.02
0.14
0.17
0.05
0.06
0.39
0.07
0.06
0.03
0.06
0.01
0.04
0.14
0.01
0.10
0.10
0.01
0.00
0.17
0.34
0.01
0.25
0.06
0.05
0.05
0.00
0.02
0.04
0.02
0.25
0.07
0.09
0.02
0.22
0.01
0.18
0.01
0.10
0.01
0.03
0.04
0.04
0.09
0.05
0.04
0.01
0.00
0.01
0.04
0.09
0.06
0.00
0.02
0.02
0.28
0.06
0.02
0.00
0.12
0.06
0.08
0.04
0.02
0.08
0.02
0.05
0.05
0.03
0.00
0.09
0.27
0.06
0.00
0.22
0.03
0.23
0.12
0.14
0.04
0.07
0.05
0.10
0.02
0.12
0.02
0.01
0.35
0.06
0.17
0.31
0.05
0.04
0.02
0.07
0.01
0.06
0.10
0.09
0.01
0.01
0.11
0.09
0.09
0.02
0.05
0.13
0.08
0.01
0.01
0.03
0.02
0.04
0.06
0.04
0.04
0.05
0.02
0.03
0.06
0.02
0.02
0.27
0.17
0.11
0.03
0.03
0.02
0.05
0.02
0.01
0.11
0.03
0.02
0.05
0.06
0.14
0.06
0.01
0.08
0.01
0.01
0.01
0.05
0.09
0.07
0.03
0.03
0.01
0.12
0.03
0.04
0.08
0.00
0.08
0.03
0.11
0.09
0.11
0.17
0.07
0.05
0.01
0.01
0.03
0.02
0.08
0.14
0.15
0.10
0.10
0.04
0.08
0.05
0.07
0.00
0.02
0.07
0.01
0.36
0.09
0.03
0.06
0.07
0.12
0.09
0.05
0.18
0.02
0.06
0.06
0.02
0.01
0.00
0.01
0.07
0.07
0.10
0.03
0.00
0.10
0.01
0.07
0.02
0.15
